data_7716217
loop_
_publ_author_name
'Kowalik, Mateusz'
'Nowicka, Paulina'
'Brzeski, Jakub'
'&#x17b;ukowska, Natalia'
'Masternak, Joanna'
'Kazimierczuk, Katarzyna'
'Makowski, Mariusz'

_publ_section_title
;
 Exploring novel Cd(II) complexes with 5-methyl-4-imidazolecarboxaldehyde:
 synthesis, structure, computational insights, and affinity to DNA through
 switchSense methodology.
;
_journal_issue 24
_journal_name_full 'Dalton transactions (Cambridge, England : 2003)'
_journal_page_first 10347
_journal_page_last 10360
_journal_paper_doi 10.1039/d4dt00879k
_journal_volume 53
_journal_year 2024
_chemical_formula_moiety 'C20 H24 Cd N8 O4, 2(F6 P), 2.314(H2 O)'
_chemical_formula_sum 'C20 H28.63 Cd F12 N8 O6.31 P2'
_chemical_formula_weight 884.45
_chemical_name_systematic tetrakis(4-Formyl-5-methylimidazole-N,O)-cadmium(II)bis(haxafluorophosphate)trihydrate
_space_group_IT_number 88
_space_group_name_Hall '-I 4ad'
_space_group_name_H-M_alt 'I 41/a :2'
_symmetry_cell_setting tetragonal
_symmetry_Int_Tables_number 88
_symmetry_space_group_name_Hall '-I 4ad'
_symmetry_space_group_name_H-M 'I 41/a :2'
_atom_sites_solution_hydrogens mixed
_audit_conform_dict_location ftp://ftp.iucr.org/pub/cif_core.dic
_audit_conform_dict_name cif_core.dic
_audit_conform_dict_version 2.4
_audit_creation_date 2024-05-16
_audit_creation_method 'WinGX routine CIF_UPDATE'
_audit_update_record
;
2024-05-16 deposited with the CCDC.	2024-05-28 downloaded from the CCDC.
;
_cell_angle_alpha 90
_cell_angle_beta 90
_cell_angle_gamma 90
_cell_formula_units_Z 16
_cell_length_a 26.8364(12)
_cell_length_b 26.8364(12)
_cell_length_c 19.1349(9)
_cell_measurement_reflns_used 97321
_cell_measurement_temperature 120(2)
_cell_measurement_theta_max 29.66
_cell_measurement_theta_min 2.15
_cell_volume 13780.8(11)
_computing_cell_refinement 'STOE X-AREA'
_computing_data_collection 'STOE X-AREA'
_computing_data_reduction 'STOE X-RED'
_computing_molecular_graphics 'Ortep for Windows (Farrugia, 2012)'
_computing_publication_material 'WinGX publication routines (Farrugia, 2012)'
_computing_structure_refinement 'SHELXL-2018/3 (Sheldrick, 2018)'
_computing_structure_solution 'SHELXT 2014/5 (Sheldrick, 2014)'
_diffrn_ambient_temperature 120(2)
_diffrn_detector 'image plate (34 cm diameter)'
_diffrn_detector_area_resol_mean 6.67
_diffrn_detector_type STOE
_diffrn_measured_fraction_theta_full 0.999
_diffrn_measured_fraction_theta_max 0.999
_diffrn_measurement_device '2-circle goniometer'
_diffrn_measurement_device_type 'STOE IPDS 2T'
_diffrn_measurement_method 'rotation method'
_diffrn_radiation_monochromator 'parabolic x-ray mirror'
_diffrn_radiation_probe x-ray
_diffrn_radiation_type MoK\a
_diffrn_radiation_wavelength 0.71073
_diffrn_reflns_av_R_equivalents 0.0387
_diffrn_reflns_av_unetI/netI 0.0138
_diffrn_reflns_Laue_measured_fraction_full 0.999
_diffrn_reflns_Laue_measured_fraction_max 0.999
_diffrn_reflns_limit_h_max 33
_diffrn_reflns_limit_h_min -33
_diffrn_reflns_limit_k_max 33
_diffrn_reflns_limit_k_min -33
_diffrn_reflns_limit_l_max 23
_diffrn_reflns_limit_l_min -23
_diffrn_reflns_number 85017
_diffrn_reflns_point_group_measured_fraction_full 0.999
_diffrn_reflns_point_group_measured_fraction_max 0.999
_diffrn_reflns_theta_full 25.242
_diffrn_reflns_theta_max 25.999
_diffrn_reflns_theta_min 2.146
_diffrn_source 'GeniX Mo, 0.05 x 0.05 mm2 microfocus'
_diffrn_standards_number 0
_exptl_absorpt_coefficient_mu 0.839
_exptl_absorpt_correction_T_max 0.8730
_exptl_absorpt_correction_T_min 0.8074
_exptl_absorpt_correction_type numerical
_exptl_absorpt_process_details
;
        Numerical  absorption  correction was  performed
        after the  optimization of  the  crystal-shape
        description due to Herrendorf?s method
        [Herrendorf, 1994]
        Herrendorf,  W. (1994).HABITUS, a program for the
        optimization  of  the  crystal description for
 the numerical absorption correction by means of
        suitable, psi scanned reflections;dissertation
        1994,Karlsruhe;extension 1998,Gie\&sen
;
_exptl_crystal_colour colourless
_exptl_crystal_density_diffrn 1.705
_exptl_crystal_density_method 'not measured'
_exptl_crystal_description plate
_exptl_crystal_F_000 7058
_exptl_crystal_size_max 0.25
_exptl_crystal_size_mid 0.20
_exptl_crystal_size_min 0.18
_refine_diff_density_max 1.903
_refine_diff_density_min -1.007
_refine_diff_density_rms 0.107
_refine_ls_extinction_method none
_refine_ls_goodness_of_fit_ref 1.052
_refine_ls_hydrogen_treatment constr
_refine_ls_matrix_type full
_refine_ls_number_parameters 512
_refine_ls_number_reflns 6772
_refine_ls_number_restraints 66
_refine_ls_restrained_S_all 1.055
_refine_ls_R_factor_all 0.0531
_refine_ls_R_factor_gt 0.0467
_refine_ls_shift/su_max 0.002
_refine_ls_shift/su_mean 0
_refine_ls_structure_factor_coef Fsqd
_refine_ls_weighting_details 'w=1/[\s^2^(Fo^2^)+(0.0838P)^2^+55.9948P] where P=(Fo^2^+2Fc^2^)/3'
_refine_ls_weighting_scheme calc
_refine_ls_wR_factor_gt 0.1325
_refine_ls_wR_factor_ref 0.1381
_reflns_Friedel_coverage 0
_reflns_number_gt 5865
_reflns_number_total 6772
_reflns_threshold_expression 'I > 2\s(I)'
_cod_data_source_file d4dt00879k2.cif
_cod_data_source_block ug10_2022
_cod_depositor_comments 'Adding full bibliography for 7716214--7716217.cif.'
_cod_original_cell_volume 13780.8(14)
_cod_original_sg_symbol_H-M 'I 41/a'
_cod_database_code 7716217
_shelx_shelxl_version_number 2018/3

loop_
_symmetry_equiv_pos_as_xyz
'x, y, z'
'-x+1/2, -y, z+1/2'
'-y+3/4, x+1/4, z+1/4'
'y+3/4, -x+3/4, z+3/4'
'x+1/2, y+1/2, z+1/2'
'-x+1, -y+1/2, z+1'
'-y+5/4, x+3/4, z+3/4'
'y+5/4, -x+5/4, z+5/4'
'-x, -y, -z'
'x-1/2, y, -z-1/2'
'y-3/4, -x-1/4, -z-1/4'
'-y-3/4, x-3/4, -z-3/4'
'-x+1/2, -y+1/2, -z+1/2'
'x, y+1/2, -z'
'y-1/4, -x+1/4, -z+1/4'
'-y-1/4, x-1/4, -z-1/4'

loop_
_atom_site_label
_atom_site_type_symbol
_atom_site_fract_x
_atom_site_fract_y
_atom_site_fract_z
_atom_site_U_iso_or_equiv
_atom_site_adp_type
_atom_site_occupancy
_atom_site_site_symmetry_order
_atom_site_calc_flag
_atom_site_refinement_flags_posn
_atom_site_refinement_flags_adp
_atom_site_refinement_flags_occupancy
_atom_site_disorder_assembly
_atom_site_disorder_group
C1 C 0.56834(17) 0.70714(16) 0.3229(2) 0.0407(9) Uani 1 1 d . . . . .
H1 H 0.555803 0.711154 0.368943 0.049 Uiso 1 1 calc R U . . .
C2 C 0.59423(16) 0.72574(16) 0.2170(2) 0.0400(9) Uani 1 1 d . . . . .
C3 C 0.59798(14) 0.67547(15) 0.2286(2) 0.0345(8) Uani 1 1 d . . . . .
C4 C 0.61747(16) 0.63781(16) 0.1832(2) 0.0400(9) Uani 1 1 d . . . . .
H4 H 0.62874 0.647316 0.138035 0.048 Uiso 1 1 calc R U . . .
C5 C 0.6077(2) 0.7576(2) 0.1554(3) 0.0601(14) Uani 1 1 d . . . . .
H5A H 0.579102 0.778238 0.142344 0.09 Uiso 1 1 calc R U . . .
H5B H 0.617056 0.736256 0.115989 0.09 Uiso 1 1 calc R U . . .
H5C H 0.635904 0.779118 0.16778 0.09 Uiso 1 1 calc R U . . .
C6 C 0.47826(14) 0.54387(14) 0.4182(2) 0.0333(8) Uani 1 1 d . . . . .
H6 H 0.466461 0.524832 0.379786 0.04 Uiso 1 1 calc R U . . .
C7 C 0.48306(14) 0.57582(14) 0.5246(2) 0.0338(8) Uani 1 1 d . . . . .
C8 C 0.52111(14) 0.59324(13) 0.48281(19) 0.0295(7) Uani 1 1 d . . . . .
C9 C 0.56163(14) 0.62536(14) 0.5001(2) 0.0323(8) Uani 1 1 d . . . . .
H9 H 0.563183 0.639643 0.545441 0.039 Uiso 1 1 calc R U . . .
C10 C 0.47013(18) 0.58610(18) 0.5985(2) 0.0442(10) Uani 1 1 d . . . . .
H10A H 0.435354 0.597041 0.601396 0.066 Uiso 1 1 calc R U . . .
H10B H 0.491951 0.612339 0.616688 0.066 Uiso 1 1 calc R U . . .
H10C H 0.474536 0.555709 0.626193 0.066 Uiso 1 1 calc R U . . .
C11 C 0.60145(16) 0.47252(15) 0.2814(2) 0.0374(9) Uani 1 1 d . . . . .
H11 H 0.632853 0.468858 0.303773 0.045 Uiso 1 1 calc R U . . .
C12 C 0.53437(17) 0.45440(15) 0.2205(2) 0.0384(9) Uani 1 1 d . . . . .
C13 C 0.53218(15) 0.50236(14) 0.24405(19) 0.0335(8) Uani 1 1 d . . . . .
C14 C 0.49473(16) 0.53972(15) 0.2326(2) 0.0380(9) Uani 1 1 d . . . . .
H14 H 0.466136 0.53149 0.205691 0.046 Uiso 1 1 calc R U . . .
C15 C 0.4988(2) 0.42336(18) 0.1794(3) 0.0549(12) Uani 1 1 d . . . . .
H15A H 0.514966 0.412034 0.136311 0.082 Uiso 1 1 calc R U . . .
H15B H 0.46933 0.443235 0.167669 0.082 Uiso 1 1 calc R U . . .
H15C H 0.488728 0.394408 0.207229 0.082 Uiso 1 1 calc R U . . .
C16 C 0.70410(16) 0.60975(16) 0.3341(2) 0.0397(9) Uani 1 1 d . . . . .
H16 H 0.700797 0.635817 0.300814 0.048 Uiso 1 1 calc R U . . .
C17 C 0.73887(17) 0.55686(16) 0.4066(3) 0.0455(10) Uani 1 1 d . . . . .
C18 C 0.68796(15) 0.55137(14) 0.4071(2) 0.0331(8) Uani 1 1 d . . . . .
C19 C 0.65802(15) 0.51811(14) 0.4479(2) 0.0347(8) Uani 1 1 d . . . . .
H19 H 0.673959 0.497526 0.481512 0.042 Uiso 1 1 calc R U . . .
C20 C 0.7786(2) 0.5295(2) 0.4447(4) 0.0735(19) Uani 1 1 d . . . . .
H20A H 0.800289 0.51255 0.411087 0.11 Uiso 1 1 calc R U . . .
H20B H 0.763422 0.504897 0.475939 0.11 Uiso 1 1 calc R U . . .
H20C H 0.798369 0.553146 0.472289 0.11 Uiso 1 1 calc R U . . .
Cd1 Cd 0.58206(2) 0.58653(2) 0.33988(2) 0.02782(11) Uani 1 1 d . . . . .
F1 F 0.6519(4) 0.3785(9) 0.4049(11) 0.213(10) Uani 0.508(13) 1 d . U P A 1
F2 F 0.7109(3) 0.3520(3) 0.3421(4) 0.056(2) Uani 0.508(13) 1 d . U P A 1
F3 F 0.7644(5) 0.3857(6) 0.4128(11) 0.162(7) Uani 0.508(13) 1 d . U P A 1
F4 F 0.6965(9) 0.4054(5) 0.4857(5) 0.155(9) Uani 0.508(13) 1 d . U P A 1
F5 F 0.7226(7) 0.3336(8) 0.4562(8) 0.077(4) Uani 0.508(13) 1 d . U P A 1
F1A F 0.6775(9) 0.3655(8) 0.3465(7) 0.174(9) Uani 0.492(13) 1 d . U P A 2
F2A F 0.7578(5) 0.3752(4) 0.3645(7) 0.113(6) Uani 0.492(13) 1 d . U P A 2
F3A F 0.7382(5) 0.4120(5) 0.4703(6) 0.105(4) Uani 0.492(13) 1 d . U P A 2
F4A F 0.6598(3) 0.3951(4) 0.4514(7) 0.085(4) Uani 0.492(13) 1 d . U P A 2
F5A F 0.7055(10) 0.3297(7) 0.4372(11) 0.129(8) Uani 0.492(13) 1 d . U P A 2
F6 F 0.70571(18) 0.43557(14) 0.3736(2) 0.0908(12) Uani 1 1 d . . . . .
F7 F 0.4798(4) 0.4449(2) 0.0223(3) 0.092(3) Uani 0.772(19) 1 d . . P B 1
F7A F 0.5243(14) 0.4536(7) 0.0207(10) 0.094(12) Uani 0.228(19) 1 d . . P B 2
F8 F 0.5453(2) 0.4770(2) -0.0401(3) 0.139(2) Uani 1 1 d . . . . .
F9 F 0.5319(2) 0.50551(18) 0.0689(2) 0.1102(17) Uani 1 1 d . . . . .
F10 F 0.48955(14) 0.70927(14) 0.4440(2) 0.0771(10) Uani 1 1 d . . . . .
F11 F 0.44270(14) 0.76419(13) 0.5029(2) 0.0822(11) Uani 1 1 d . . . . .
F12 F 0.51060(16) 0.79116(12) 0.5607(2) 0.0826(11) Uani 1 1 d . . . . .
N1 N 0.58118(12) 0.66456(12) 0.29548(17) 0.0348(7) Uani 1 1 d . . . . .
N2 N 0.57526(14) 0.74503(13) 0.2768(2) 0.0450(8) Uani 1 1 d . . . . .
H2 H 0.568572 0.776661 0.284431 0.054 Uiso 1 1 calc R U . . .
N3 N 0.51737(11) 0.57309(11) 0.41631(16) 0.0290(6) Uani 1 1 d . . . . .
N4 N 0.45683(12) 0.54446(12) 0.48268(17) 0.0349(7) Uani 1 1 d . . . . .
H4A H 0.430321 0.527335 0.495178 0.042 Uiso 1 1 calc R U . . .
N5 N 0.57424(12) 0.51307(12) 0.28287(16) 0.0317(7) Uani 1 1 d . . . . .
N6 N 0.57842(14) 0.43651(13) 0.24353(17) 0.0394(8) Uani 1 1 d . . . . .
H6A H 0.590243 0.406489 0.235353 0.047 Uiso 1 1 calc R U . . .
N7 N 0.66675(12) 0.58465(11) 0.36043(17) 0.0313(7) Uani 1 1 d . . . . .
N8 N 0.74784(14) 0.59376(15) 0.3603(2) 0.0509(10) Uani 1 1 d . . . . .
H8 H 0.777422 0.605457 0.349167 0.061 Uiso 1 1 calc R U . . .
O1 O 0.62022(12) 0.59396(11) 0.19996(17) 0.0462(7) Uani 1 1 d . . . . .
O2 O 0.59459(10) 0.63496(10) 0.45753(14) 0.0335(6) Uani 1 1 d . . . . .
O3 O 0.49862(12) 0.58225(10) 0.25671(15) 0.0402(6) Uani 1 1 d . . . . .
O4 O 0.61280(10) 0.51511(10) 0.44118(15) 0.0375(6) Uani 1 1 d . . . . .
O5 O 0.84251(11) 0.5943(3) 0.2781(3) 0.078(3) Uani 0.670(13) 1 d G . P . .
H5D H 0.84012 0.625795 0.274296 0.117 Uiso 0.670(13) 1 d G U P . .
H5E H 0.870091 0.587296 0.258647 0.117 Uiso 0.670(13) 1 d G U P . .
O6 O 0.42171(11) 0.65067(14) 0.2940(2) 0.0676(16) Uani 0.822(9) 1 d G . P . .
H6B H 0.426049 0.655505 0.250582 0.101 Uiso 0.822(9) 1 d G U P . .
H6C H 0.44909 0.638257 0.308063 0.101 Uiso 0.822(9) 1 d G U P . .
O7 O 0.40342(11) 0.64634(18) 0.4402(2) 0.0695(16) Uani 0.822(9) 1 d G . P . .
H7A H 0.402661 0.635567 0.398474 0.104 Uiso 0.822(9) 1 d G U P . .
H7B H 0.414668 0.675828 0.436742 0.104 Uiso 0.822(9) 1 d G U P . .
P1 P 0.70826(5) 0.38223(5) 0.41125(7) 0.0503(3) Uani 1 1 d . . . . .
P2 P 0.5 0.5 0 0.0839(9) Uani 1 2 d S . P . .
P3 P 0.5 0.75 0.50395(11) 0.0568(5) Uani 1 2 d S T P . .

loop_
_atom_site_aniso_label
_atom_site_aniso_U_11
_atom_site_aniso_U_22
_atom_site_aniso_U_33
_atom_site_aniso_U_23
_atom_site_aniso_U_13
_atom_site_aniso_U_12
C1 0.046(2) 0.038(2) 0.038(2) 0.0042(17) -0.0034(18) 0.0040(17)
C2 0.042(2) 0.040(2) 0.038(2) 0.0120(17) -0.0038(17) 0.0030(17)
C3 0.0332(19) 0.038(2) 0.0329(19) 0.0059(16) -0.0062(15) -0.0015(15)
C4 0.037(2) 0.044(2) 0.039(2) 0.0070(18) -0.0020(17) -0.0017(17)
C5 0.077(4) 0.050(3) 0.053(3) 0.022(2) 0.003(3) 0.004(3)
C6 0.0324(19) 0.0324(19) 0.0351(19) 0.0013(15) 0.0004(15) -0.0018(15)
C7 0.0356(19) 0.0326(19) 0.0332(19) 0.0062(15) 0.0023(15) 0.0038(15)
C8 0.0338(18) 0.0293(17) 0.0252(17) 0.0027(14) 0.0010(14) 0.0017(14)
C9 0.0360(19) 0.0310(18) 0.0300(18) 0.0001(14) -0.0039(15) 0.0041(15)
C10 0.050(2) 0.048(2) 0.035(2) 0.0038(18) 0.0133(18) 0.0014(19)
C11 0.040(2) 0.036(2) 0.036(2) -0.0008(16) 0.0126(17) 0.0047(16)
C12 0.052(2) 0.035(2) 0.0283(19) -0.0025(15) 0.0053(17) -0.0046(17)
C13 0.043(2) 0.0310(18) 0.0262(17) -0.0008(14) 0.0029(15) -0.0024(16)
C14 0.045(2) 0.037(2) 0.0327(19) 0.0014(16) -0.0047(17) -0.0010(17)
C15 0.076(3) 0.038(2) 0.051(3) -0.011(2) -0.007(2) -0.011(2)
C16 0.036(2) 0.036(2) 0.048(2) 0.0006(17) -0.0048(17) -0.0064(16)
C17 0.037(2) 0.034(2) 0.065(3) -0.0021(19) -0.013(2) -0.0032(17)
C18 0.0342(19) 0.0289(18) 0.036(2) -0.0057(15) -0.0076(15) 0.0001(15)
C19 0.042(2) 0.0282(18) 0.0339(19) -0.0011(15) -0.0024(16) 0.0028(15)
C20 0.042(3) 0.056(3) 0.123(5) 0.019(3) -0.037(3) -0.005(2)
Cd1 0.02938(16) 0.02805(16) 0.02603(17) 0.00130(9) 0.00012(9) -0.00063(9)
F1 0.055(6) 0.38(3) 0.203(17) -0.130(17) 0.005(8) 0.049(10)
F2 0.066(5) 0.049(3) 0.052(4) -0.012(3) -0.009(3) 0.016(4)
F3 0.086(8) 0.196(14) 0.206(17) -0.038(12) -0.067(10) -0.041(8)
F4 0.32(2) 0.091(8) 0.052(5) -0.016(5) -0.008(10) 0.116(12)
F5 0.106(7) 0.068(7) 0.056(6) 0.015(5) 0.011(5) 0.037(5)
F1A 0.23(2) 0.200(16) 0.088(8) -0.021(9) -0.031(11) -0.158(15)
F2A 0.129(11) 0.067(6) 0.141(10) 0.045(6) 0.087(8) 0.063(6)
F3A 0.101(8) 0.134(9) 0.081(7) -0.009(6) -0.035(6) -0.037(7)
F4A 0.053(5) 0.092(6) 0.109(8) 0.035(6) 0.037(5) 0.017(4)
F5A 0.24(2) 0.041(6) 0.109(14) 0.023(8) 0.057(13) 0.042(11)
F6 0.120(3) 0.063(2) 0.089(3) 0.0099(19) 0.012(2) 0.026(2)
F7 0.126(8) 0.093(4) 0.056(3) -0.003(2) -0.029(3) -0.001(4)
F7A 0.15(3) 0.066(11) 0.068(11) 0.013(8) 0.004(12) 0.033(13)
F8 0.147(5) 0.165(5) 0.106(4) -0.053(4) -0.012(4) 0.061(4)
F9 0.160(5) 0.110(3) 0.061(2) -0.007(2) -0.040(3) 0.044(3)
F10 0.082(2) 0.073(2) 0.076(2) -0.0145(18) 0.0100(19) -0.0134(18)
F11 0.072(2) 0.061(2) 0.114(3) 0.009(2) 0.008(2) 0.0106(16)
F12 0.116(3) 0.0509(18) 0.081(2) -0.0083(17) -0.005(2) 0.0080(19)
N1 0.0362(17) 0.0339(17) 0.0343(17) 0.0063(13) -0.0060(13) -0.0017(13)
N2 0.051(2) 0.0342(18) 0.050(2) 0.0082(16) -0.0014(17) 0.0071(15)
N3 0.0281(15) 0.0294(15) 0.0294(15) 0.0013(12) 0.0006(12) 0.0002(12)
N4 0.0305(16) 0.0367(17) 0.0376(17) 0.0056(14) 0.0050(13) -0.0048(13)
N5 0.0361(16) 0.0313(16) 0.0275(15) 0.0010(12) 0.0059(13) -0.0002(13)
N6 0.053(2) 0.0305(16) 0.0348(17) -0.0029(13) 0.0151(15) 0.0048(15)
N7 0.0324(16) 0.0297(15) 0.0319(16) -0.0022(12) -0.0046(13) -0.0020(12)
N8 0.0313(18) 0.046(2) 0.075(3) 0.0053(19) -0.0063(18) -0.0131(15)
O1 0.0500(18) 0.0411(17) 0.0476(17) 0.0055(13) 0.0039(14) 0.0054(13)
O2 0.0330(13) 0.0352(14) 0.0322(13) -0.0003(11) -0.0008(11) -0.0044(11)
O3 0.0516(17) 0.0309(14) 0.0382(15) 0.0000(11) -0.0049(13) 0.0036(12)
O4 0.0366(15) 0.0364(14) 0.0395(15) 0.0046(12) 0.0040(12) 0.0001(11)
O5 0.058(4) 0.105(6) 0.072(4) -0.028(4) 0.019(3) -0.027(3)
O6 0.060(3) 0.031(2) 0.112(4) -0.007(2) -0.012(3) 0.0168(18)
O7 0.063(3) 0.060(3) 0.086(4) 0.004(3) 0.003(3) 0.008(2)
P1 0.0593(8) 0.0433(6) 0.0483(7) -0.0078(5) -0.0050(5) 0.0157(5)
P2 0.132(2) 0.0722(14) 0.0472(11) -0.0114(10) -0.0306(12) 0.0580(15)
P3 0.0679(12) 0.0434(9) 0.0591(11) 0 0 0.0068(8)

loop_
_atom_type_symbol
_atom_type_description
_atom_type_scat_dispersion_real
_atom_type_scat_dispersion_imag
_atom_type_scat_source
C C 0.0033 0.0016 'International Tables Vol C Tables 4.2.6.8 and 6.1.1.4'
H H 0 0 'International Tables Vol C Tables 4.2.6.8 and 6.1.1.4'
Cd Cd -0.8075 1.2024 'International Tables Vol C Tables 4.2.6.8 and 6.1.1.4'
F F 0.0171 0.0103 'International Tables Vol C Tables 4.2.6.8 and 6.1.1.4'
N N 0.0061 0.0033 'International Tables Vol C Tables 4.2.6.8 and 6.1.1.4'
O O 0.0106 0.006 'International Tables Vol C Tables 4.2.6.8 and 6.1.1.4'
P P 0.1023 0.0942 'International Tables Vol C Tables 4.2.6.8 and 6.1.1.4'

loop_
_exptl_crystal_face_index_h
_exptl_crystal_face_index_k
_exptl_crystal_face_index_l
_exptl_crystal_face_perp_dist
-1 0 0 0.0860
1 0 0 0.1110
0 3 2 0.1410
0 -1 -1 0.1190
0 1 -1 0.1010
0 -1 1 0.0890

loop_
_geom_angle_atom_site_label_1
_geom_angle_atom_site_label_2
_geom_angle_atom_site_label_3
_geom_angle
_geom_angle_site_symmetry_1
_geom_angle_site_symmetry_3
_geom_angle_publ_flag
N1 C1 N2 111.0(4) . . ?
N1 C1 H1 124.5 . . ?
N2 C1 H1 124.5 . . ?
N2 C2 C3 105.5(4) . . ?
N2 C2 C5 122.4(4) . . ?
C3 C2 C5 132.1(4) . . ?
C2 C3 N1 109.5(4) . . ?
C2 C3 C4 128.5(4) . . ?
N1 C3 C4 122.0(4) . . ?
O1 C4 C3 122.8(4) . . ?
O1 C4 H4 118.6 . . ?
C3 C4 H4 118.6 . . ?
C2 C5 H5A 109.5 . . ?
C2 C5 H5B 109.5 . . ?
H5A C5 H5B 109.5 . . ?
C2 C5 H5C 109.5 . . ?
H5A C5 H5C 109.5 . . ?
H5B C5 H5C 109.5 . . ?
N3 C6 N4 110.9(3) . . ?
N3 C6 H6 124.5 . . ?
N4 C6 H6 124.5 . . ?
N4 C7 C8 104.6(3) . . ?
N4 C7 C10 123.9(4) . . ?
C8 C7 C10 131.6(4) . . ?
C7 C8 N3 110.3(3) . . ?
C7 C8 C9 129.5(4) . . ?
N3 C8 C9 120.2(3) . . ?
O2 C9 C8 121.5(3) . . ?
O2 C9 H9 119.3 . . ?
C8 C9 H9 119.3 . . ?
C7 C10 H10A 109.5 . . ?
C7 C10 H10B 109.5 . . ?
H10A C10 H10B 109.5 . . ?
C7 C10 H10C 109.5 . . ?
H10A C10 H10C 109.5 . . ?
H10B C10 H10C 109.5 . . ?
N5 C11 N6 110.4(4) . . ?
N5 C11 H11 124.8 . . ?
N6 C11 H11 124.8 . . ?
N6 C12 C13 105.3(4) . . ?
N6 C12 C15 122.3(4) . . ?
C13 C12 C15 132.3(4) . . ?
C12 C13 N5 109.8(4) . . ?
C12 C13 C14 129.6(4) . . ?
N5 C13 C14 120.6(3) . . ?
O3 C14 C13 121.9(4) . . ?
O3 C14 H14 119 . . ?
C13 C14 H14 119 . . ?
C12 C15 H15A 109.5 . . ?
C12 C15 H15B 109.5 . . ?
H15A C15 H15B 109.5 . . ?
C12 C15 H15C 109.5 . . ?
H15A C15 H15C 109.5 . . ?
H15B C15 H15C 109.5 . . ?
N7 C16 N8 111.1(4) . . ?
N7 C16 H16 124.5 . . ?
N8 C16 H16 124.5 . . ?
N8 C17 C18 105.1(4) . . ?
N8 C17 C20 123.8(4) . . ?
C18 C17 C20 131.1(5) . . ?
C17 C18 N7 109.6(4) . . ?
C17 C18 C19 128.9(4) . . ?
N7 C18 C19 121.5(3) . . ?
O4 C19 C18 122.7(4) . . ?
O4 C19 H19 118.6 . . ?
C18 C19 H19 118.6 . . ?
C17 C20 H20A 109.5 . . ?
C17 C20 H20B 109.5 . . ?
H20A C20 H20B 109.5 . . ?
C17 C20 H20C 109.5 . . ?
H20A C20 H20C 109.5 . . ?
H20B C20 H20C 109.5 . . ?
N1 Cd1 N5 128.68(12) . . ?
N1 Cd1 N3 112.12(12) . . ?
N5 Cd1 N3 95.74(11) . . ?
N1 Cd1 N7 95.43(11) . . ?
N5 Cd1 N7 98.89(11) . . ?
N3 Cd1 N7 129.22(11) . . ?
N1 Cd1 O2 82.23(10) . . ?
N5 Cd1 O2 149.09(10) . . ?
N3 Cd1 O2 68.17(10) . . ?
N7 Cd1 O2 74.82(10) . . ?
C1 N1 C3 105.8(3) . . ?
C1 N1 Cd1 131.6(3) . . ?
C3 N1 Cd1 122.6(3) . . ?
C2 N2 C1 108.3(4) . . ?
C2 N2 H2 125.9 . . ?
C1 N2 H2 125.9 . . ?
C6 N3 C8 105.4(3) . . ?
C6 N3 Cd1 135.8(3) . . ?
C8 N3 Cd1 117.9(2) . . ?
C7 N4 C6 108.8(3) . . ?
C7 N4 H4A 125.6 . . ?
C6 N4 H4A 125.6 . . ?
C11 N5 C13 105.7(3) . . ?
C11 N5 Cd1 133.0(3) . . ?
C13 N5 Cd1 121.1(2) . . ?
C12 N6 C11 108.7(3) . . ?
C12 N6 H6A 125.7 . . ?
C11 N6 H6A 125.7 . . ?
C16 N7 C18 105.4(3) . . ?
C16 N7 Cd1 132.7(3) . . ?
C18 N7 Cd1 121.9(3) . . ?
C16 N8 C17 108.8(4) . . ?
C16 N8 H8 125.6 . . ?
C17 N8 H8 125.6 . . ?
C9 O2 Cd1 111.9(2) . . ?
H5D O5 H5E 104.4 . . ?
H6B O6 H6C 104.5 . . ?
H7A O7 H7B 104.5 . . ?
F3 P1 F1 176.5(10) . . ?
F5A P1 F4A 90.2(10) . . ?
F3 P1 F2 90.2(7) . . ?
F1 P1 F2 86.7(7) . . ?
F5A P1 F1A 88.1(11) . . ?
F4A P1 F1A 90.8(10) . . ?
F3 P1 F4 99.1(10) . . ?
F1 P1 F4 84.2(10) . . ?
F2 P1 F4 168.1(9) . . ?
F5A P1 F3A 105.0(11) . . ?
F4A P1 F3A 87.7(7) . . ?
F1A P1 F3A 166.7(9) . . ?
F5A P1 F6 171.0(10) . . ?
F3 P1 F6 89.8(7) . . ?
F1 P1 F6 88.9(10) . . ?
F4A P1 F6 89.3(3) . . ?
F2 P1 F6 94.9(3) . . ?
F1A P1 F6 82.9(7) . . ?
F4 P1 F6 92.6(4) . . ?
F3A P1 F6 83.9(5) . . ?
F3 P1 F5 78.5(10) . . ?
F1 P1 F5 103.1(12) . . ?
F2 P1 F5 91.3(7) . . ?
F4 P1 F5 83.4(7) . . ?
F6 P1 F5 166.8(7) . . ?
F5A P1 F2A 96.6(10) . . ?
F4A P1 F2A 173.0(4) . . ?
F1A P1 F2A 87.9(9) . . ?
F3A P1 F2A 92.1(7) . . ?
F6 P1 F2A 83.7(3) . . ?
F7A P2 F7A 180 9_665 . ?
F7A P2 F8 123.3(10) 9_665 . ?
F7A P2 F8 56.7(10) . . ?
F8 P2 F8 180 9_665 . ?
F8 P2 F9 91.5(3) 9_665 9_665 ?
F8 P2 F9 88.5(3) . 9_665 ?
F7A P2 F9 112.9(11) 9_665 . ?
F7A P2 F9 67.1(11) . . ?
F8 P2 F9 88.5(3) 9_665 . ?
F8 P2 F9 91.5(3) . . ?
F9 P2 F9 180.00(16) 9_665 . ?
F8 P2 F7 91.7(4) 9_665 9_665 ?
F8 P2 F7 88.3(4) . 9_665 ?
F9 P2 F7 92.7(3) 9_665 9_665 ?
F9 P2 F7 87.3(3) . 9_665 ?
F8 P2 F7 88.3(4) 9_665 . ?
F8 P2 F7 91.7(4) . . ?
F9 P2 F7 87.3(3) 9_665 . ?
F9 P2 F7 92.7(3) . . ?
F7 P2 F7 180 9_665 . ?
F12 P3 F12 92.8(3) . 6_564 ?
F12 P3 F11 90.1(2) . 6_564 ?
F12 P3 F11 90.9(2) 6_564 6_564 ?
F12 P3 F11 90.9(2) . . ?
F12 P3 F11 90.1(2) 6_564 . ?
F11 P3 F11 178.5(4) 6_564 . ?
F12 P3 F10 178.1(2) . . ?
F12 P3 F10 89.1(2) 6_564 . ?
F11 P3 F10 89.8(2) 6_564 . ?
F11 P3 F10 89.1(2) . . ?
F12 P3 F10 89.1(2) . 6_564 ?
F12 P3 F10 178.1(2) 6_564 6_564 ?
F11 P3 F10 89.1(2) 6_564 6_564 ?
F11 P3 F10 89.8(2) . 6_564 ?
F10 P3 F10 89.1(3) . 6_564 ?

loop_
_geom_bond_atom_site_label_1
_geom_bond_atom_site_label_2
_geom_bond_distance
_geom_bond_site_symmetry_2
_geom_bond_publ_flag
C1 N1 1.303(6) . ?
C1 N2 1.359(6) . ?
C1 H1 0.95 . ?
C2 N2 1.355(6) . ?
C2 C3 1.371(6) . ?
C2 C5 1.500(6) . ?
C3 N1 1.388(5) . ?
C3 C4 1.432(6) . ?
C4 O1 1.222(5) . ?
C4 H4 0.95 . ?
C5 H5A 0.98 . ?
C5 H5B 0.98 . ?
C5 H5C 0.98 . ?
C6 N3 1.311(5) . ?
C6 N4 1.361(5) . ?
C6 H6 0.95 . ?
C7 N4 1.359(5) . ?
C7 C8 1.379(5) . ?
C7 C10 1.482(6) . ?
C8 N3 1.386(5) . ?
C8 C9 1.426(5) . ?
C9 O2 1.229(5) . ?
C9 H9 0.95 . ?
C10 H10A 0.98 . ?
C10 H10B 0.98 . ?
C10 H10C 0.98 . ?
C11 N5 1.311(5) . ?
C11 N6 1.357(5) . ?
C11 H11 0.95 . ?
C12 N6 1.350(6) . ?
C12 C13 1.365(5) . ?
C12 C15 1.491(6) . ?
C13 N5 1.381(5) . ?
C13 C14 1.437(6) . ?
C14 O3 1.235(5) . ?
C14 H14 0.95 . ?
C15 H15A 0.98 . ?
C15 H15B 0.98 . ?
C15 H15C 0.98 . ?
C16 N7 1.309(5) . ?
C16 N8 1.347(6) . ?
C16 H16 0.95 . ?
C17 N8 1.350(6) . ?
C17 C18 1.374(6) . ?
C17 C20 1.486(6) . ?
C18 N7 1.385(5) . ?
C18 C19 1.432(6) . ?
C19 O4 1.223(5) . ?
C19 H19 0.95 . ?
C20 H20A 0.98 . ?
C20 H20B 0.98 . ?
C20 H20C 0.98 . ?
Cd1 N1 2.260(3) . ?
Cd1 N5 2.263(3) . ?
Cd1 N3 2.299(3) . ?
Cd1 N7 2.307(3) . ?
Cd1 O2 2.621(3) . ?
F1 P1 1.520(12) . ?
F2 P1 1.554(7) . ?
F3 P1 1.511(13) . ?
F4 P1 1.586(8) . ?
F5 P1 1.609(17) . ?
F1A P1 1.554(11) . ?
F2A P1 1.615(8) . ?
F3A P1 1.599(9) . ?
F4A P1 1.549(8) . ?
F5A P1 1.496(18) . ?
F6 P1 1.604(4) . ?
F7 P2 1.633(7) . ?
F7A P2 1.460(18) . ?
F8 P2 1.565(5) . ?
F9 P2 1.580(4) . ?
F10 P3 1.609(4) . ?
F11 P3 1.584(4) . ?
F12 P3 1.576(4) . ?
N2 H2 0.88 . ?
N4 H4A 0.88 . ?
N6 H6A 0.88 . ?
N8 H8 0.88 . ?
O5 H5D 0.8498 . ?
O5 H5E 0.8498 . ?
O6 H6B 0.8495 . ?
O6 H6C 0.8502 . ?
O7 H7A 0.8502 . ?
O7 H7B 0.8497 . ?

loop_
_geom_torsion_atom_site_label_1
_geom_torsion_atom_site_label_2
_geom_torsion_atom_site_label_3
_geom_torsion_atom_site_label_4
_geom_torsion
_geom_torsion_site_symmetry_1
_geom_torsion_site_symmetry_2
_geom_torsion_site_symmetry_3
_geom_torsion_site_symmetry_4
_geom_torsion_publ_flag
N2 C2 C3 N1 0.1(5) . . . . ?
C5 C2 C3 N1 178.6(5) . . . . ?
N2 C2 C3 C4 -177.6(4) . . . . ?
C5 C2 C3 C4 1.0(8) . . . . ?
C2 C3 C4 O1 177.9(4) . . . . ?
N1 C3 C4 O1 0.5(6) . . . . ?
N4 C7 C8 N3 0.8(4) . . . . ?
C10 C7 C8 N3 -179.3(4) . . . . ?
N4 C7 C8 C9 -176.5(4) . . . . ?
C10 C7 C8 C9 3.4(7) . . . . ?
C7 C8 C9 O2 175.2(4) . . . . ?
N3 C8 C9 O2 -1.8(5) . . . . ?
N6 C12 C13 N5 -1.5(4) . . . . ?
C15 C12 C13 N5 177.2(4) . . . . ?
N6 C12 C13 C14 177.1(4) . . . . ?
C15 C12 C13 C14 -4.1(8) . . . . ?
C12 C13 C14 O3 -178.6(4) . . . . ?
N5 C13 C14 O3 0.0(6) . . . . ?
N8 C17 C18 N7 0.7(5) . . . . ?
C20 C17 C18 N7 -177.7(5) . . . . ?
N8 C17 C18 C19 -178.6(4) . . . . ?
C20 C17 C18 C19 3.0(9) . . . . ?
C17 C18 C19 O4 -176.5(4) . . . . ?
N7 C18 C19 O4 4.3(6) . . . . ?
N2 C1 N1 C3 0.9(5) . . . . ?
N2 C1 N1 Cd1 178.3(3) . . . . ?
C2 C3 N1 C1 -0.6(5) . . . . ?
C4 C3 N1 C1 177.2(4) . . . . ?
C2 C3 N1 Cd1 -178.3(3) . . . . ?
C4 C3 N1 Cd1 -0.5(5) . . . . ?
C3 C2 N2 C1 0.5(5) . . . . ?
C5 C2 N2 C1 -178.3(4) . . . . ?
N1 C1 N2 C2 -0.9(5) . . . . ?
N4 C6 N3 C8 0.1(4) . . . . ?
N4 C6 N3 Cd1 168.4(3) . . . . ?
C7 C8 N3 C6 -0.6(4) . . . . ?
C9 C8 N3 C6 177.0(3) . . . . ?
C7 C8 N3 Cd1 -171.4(2) . . . . ?
C9 C8 N3 Cd1 6.2(4) . . . . ?
C8 C7 N4 C6 -0.7(4) . . . . ?
C10 C7 N4 C6 179.4(4) . . . . ?
N3 C6 N4 C7 0.4(4) . . . . ?
N6 C11 N5 C13 -0.1(4) . . . . ?
N6 C11 N5 Cd1 174.5(2) . . . . ?
C12 C13 N5 C11 1.1(4) . . . . ?
C14 C13 N5 C11 -177.7(4) . . . . ?
C12 C13 N5 Cd1 -174.3(2) . . . . ?
C14 C13 N5 Cd1 6.9(5) . . . . ?
C13 C12 N6 C11 1.4(4) . . . . ?
C15 C12 N6 C11 -177.5(4) . . . . ?
N5 C11 N6 C12 -0.8(4) . . . . ?
N8 C16 N7 C18 1.1(5) . . . . ?
N8 C16 N7 Cd1 -177.0(3) . . . . ?
C17 C18 N7 C16 -1.1(5) . . . . ?
C19 C18 N7 C16 178.3(4) . . . . ?
C17 C18 N7 Cd1 177.2(3) . . . . ?
C19 C18 N7 Cd1 -3.4(5) . . . . ?
N7 C16 N8 C17 -0.7(5) . . . . ?
C18 C17 N8 C16 0.0(5) . . . . ?
C20 C17 N8 C16 178.6(5) . . . . ?
C8 C9 O2 Cd1 -2.8(4) . . . . ?
